data_4034587
loop_
_publ_author_name
'Matsumoto, Shota'
'Fuchi, Yasufumi'
'Usui, Kazuteru'
'Hirai, Go'
'Karasawa, Satoru'

_publ_section_title
;
 Development of Turn-On Probes for Acids Triggered by Aromaticity
 Enhancement Using Tricyclic Amidine Derivatives.
;
_journal_issue 11
_journal_name_full 'The Journal of organic chemistry'
_journal_page_first 6612
_journal_page_last 6622
_journal_paper_doi 10.1021/acs.joc.9b00023
_journal_volume 84
_journal_year 2019
_chemical_formula_moiety 'C13 H9 F6 N3'
_chemical_formula_sum 'C13 H9 F6 N3'
_chemical_formula_weight 321.22
_space_group_IT_number 14
_space_group_name_Hall '-P 2ybc'
_space_group_name_H-M_alt 'P 1 21/c 1'
_symmetry_cell_setting monoclinic
_symmetry_Int_Tables_number 14
_symmetry_space_group_name_Hall '-P 2ybc'
_symmetry_space_group_name_H-M 'P 1 21/c 1'
_atom_sites_solution_hydrogens geom
_atom_sites_solution_primary direct
_atom_sites_solution_secondary difmap
_cell_angle_alpha 90.0000
_cell_angle_beta 103.028(8)
_cell_angle_gamma 90.0000
_cell_formula_units_Z 4
_cell_length_a 11.7160(4)
_cell_length_b 5.04263(15)
_cell_length_c 21.6594(7)
_cell_measurement_reflns_used 10993
_cell_measurement_temperature 93
_cell_measurement_theta_max 68.16
_cell_measurement_theta_min 3.88
_cell_volume 1246.69(8)
_computing_cell_refinement 'RAPID AUTO'
_computing_data_collection 'RAPID AUTO (Rigaku, ????)'
_computing_data_reduction 'RAPID AUTO'
_computing_molecular_graphics 'CrystalStructure 4.0'
_computing_publication_material 'CrystalStructure 4.0 (Rigaku, 2010)'
_computing_structure_refinement 'SHELXL97 (Sheldrick, 2008)'
_computing_structure_solution 'SIR2004 (Burla, et al., 2005)'
_diffrn_ambient_temperature 93
_diffrn_detector_area_resol_mean 10.000
_diffrn_measured_fraction_theta_full 0.993
_diffrn_measured_fraction_theta_max 0.993
_diffrn_measurement_device_type 'Rigaku R-AXIS RAPID'
_diffrn_measurement_method \w
_diffrn_radiation_type 'Cu K\a'
_diffrn_radiation_wavelength 1.54187
_diffrn_reflns_av_R_equivalents 0.0543
_diffrn_reflns_limit_h_max 13
_diffrn_reflns_limit_h_min -14
_diffrn_reflns_limit_k_max 5
_diffrn_reflns_limit_k_min -6
_diffrn_reflns_limit_l_max 25
_diffrn_reflns_limit_l_min -26
_diffrn_reflns_number 12275
_diffrn_reflns_theta_full 68.16
_diffrn_reflns_theta_max 68.16
_diffrn_standards_number 0
_exptl_absorpt_coefficient_mu 1.503
_exptl_absorpt_correction_type none
_exptl_crystal_colour pale-yellow
_exptl_crystal_density_diffrn 1.711
_exptl_crystal_density_method 'not measured'
_exptl_crystal_description needle
_exptl_crystal_F_000 648.00
_exptl_crystal_size_max 0.300
_exptl_crystal_size_mid 0.200
_exptl_crystal_size_min 0.100
_refine_diff_density_max 0.230
_refine_diff_density_min -0.240
_refine_ls_extinction_method none
_refine_ls_goodness_of_fit_ref 1.071
_refine_ls_hydrogen_treatment constr
_refine_ls_number_parameters 199
_refine_ls_number_reflns 2254
_refine_ls_number_restraints 0
_refine_ls_R_factor_gt 0.0399
_refine_ls_shift/su_max 0.000
_refine_ls_structure_factor_coef Fsqd
_refine_ls_weighting_details 'w = 1/[\s^2^(Fo^2^)+(0.0622P)^2^+0.0363P] where P=(Fo^2^+2Fc^2^)/3'
_refine_ls_weighting_scheme calc
_refine_ls_wR_factor_ref 0.1113
_reflns_number_gt 1822
_reflns_number_total 2254
_reflns_threshold_expression F^2^>2.0\s(F^2^)
_cod_data_source_file jo9b00023_si_004.cif
_cod_data_source_block DHP
_cod_database_code 4034587

loop_
_symmetry_equiv_pos_site_id
_symmetry_equiv_pos_as_xyz
1 +X,+Y,+Z
2 -X,1/2+Y,1/2-Z
3 -X,-Y,-Z
4 +X,1/2-Y,1/2+Z

loop_
_atom_site_label
_atom_site_type_symbol
_atom_site_fract_x
_atom_site_fract_y
_atom_site_fract_z
_atom_site_U_iso_or_equiv
_atom_site_adp_type
_atom_site_occupancy
_atom_site_symmetry_multiplicity
_atom_site_calc_flag
_atom_site_refinement_flags
F1 F 0.50490(10) 0.7442(2) 0.40416(5) 0.0419(4) Uani 1.0 4 d .
F2 F 0.79930(10) 0.3789(3) 0.21545(5) 0.0419(4) Uani 1.0 4 d .
F3 F 0.52750(9) 0.8567(3) 0.31187(5) 0.0400(4) Uani 1.0 4 d .
F4 F 0.42098(9) 0.5194(3) 0.32224(5) 0.0411(4) Uani 1.0 4 d .
F5 F 0.83127(9) -0.0282(3) 0.24364(5) 0.0393(3) Uani 1.0 4 d .
F15 F 0.95407(9) 0.2748(3) 0.28542(5) 0.0458(4) Uani 1.0 4 d .
N3 N 0.87148(14) -0.3232(4) 0.53938(7) 0.0331(4) Uani 1.0 4 d .
N17 N 0.64846(13) 0.3290(3) 0.41070(7) 0.0290(4) Uani 1.0 4 d .
N18 N 0.75568(13) 0.0040(3) 0.47339(7) 0.0298(4) Uani 1.0 4 d .
C1 C 0.80273(15) 0.1062(4) 0.37213(8) 0.0281(4) Uani 1.0 4 d .
C3 C 0.91149(16) -0.2317(4) 0.43974(9) 0.0320(5) Uani 1.0 4 d .
C4 C 0.84480(16) -0.1880(4) 0.48765(9) 0.0293(5) Uani 1.0 4 d .
C5 C 0.62517(15) 0.4688(4) 0.35682(8) 0.0284(4) Uani 1.0 4 d .
C6 C 0.73526(15) 0.1513(4) 0.41782(8) 0.0273(4) Uani 1.0 4 d .
C7 C 0.52039(17) 0.6478(4) 0.34930(9) 0.0328(5) Uani 1.0 4 d .
C8 C 0.68437(15) 0.4468(4) 0.30899(8) 0.0296(5) Uani 1.0 4 d .
C9 C 0.83959(17) 0.2229(4) 0.26562(9) 0.0344(5) Uani 1.0 4 d .
C10 C 0.89263(16) -0.0948(4) 0.38551(9) 0.0316(5) Uani 1.0 4 d .
C11 C 0.80476(17) -0.2774(4) 0.58772(9) 0.0365(5) Uani 1.0 4 d .
C12 C 0.68214(17) 0.0547(4) 0.51924(9) 0.0331(5) Uani 1.0 4 d .
C13 C 0.68015(17) -0.1910(4) 0.55959(9) 0.0352(5) Uani 1.0 4 d .
C16 C 0.77411(16) 0.2598(4) 0.31698(8) 0.0295(5) Uani 1.0 4 d .
H3 H 0.9698 -0.3604 0.4470 0.0384 Uiso 1.0 4 calc R
H8 H 0.6654 0.5522 0.2729 0.0355 Uiso 1.0 4 calc R
H10 H 0.9378 -0.1293 0.3562 0.0379 Uiso 1.0 4 calc R
H11A H 0.8437 -0.1420 0.6168 0.0439 Uiso 1.0 4 calc R
H11B H 0.8034 -0.4393 0.6118 0.0439 Uiso 1.0 4 calc R
H12A H 0.6031 0.0988 0.4968 0.0397 Uiso 1.0 4 calc R
H12B H 0.7135 0.2036 0.5461 0.0397 Uiso 1.0 4 calc R
H13A H 0.6403 -0.1521 0.5932 0.0422 Uiso 1.0 4 calc R
H13B H 0.6380 -0.3324 0.5338 0.0422 Uiso 1.0 4 calc R

loop_
_atom_site_aniso_label
_atom_site_aniso_U_11
_atom_site_aniso_U_22
_atom_site_aniso_U_33
_atom_site_aniso_U_12
_atom_site_aniso_U_13
_atom_site_aniso_U_23
F1 0.0461(8) 0.0405(8) 0.0393(7) 0.0166(6) 0.0104(5) 0.0005(6)
F2 0.0480(8) 0.0420(8) 0.0386(7) 0.0043(6) 0.0159(6) 0.0099(6)
F3 0.0405(7) 0.0320(7) 0.0464(7) 0.0064(5) 0.0077(5) 0.0117(6)
F4 0.0283(6) 0.0385(7) 0.0535(7) -0.0002(5) 0.0029(5) 0.0019(6)
F5 0.0427(7) 0.0382(7) 0.0394(7) 0.0046(5) 0.0145(5) -0.0031(5)
F15 0.0319(7) 0.0587(9) 0.0493(8) -0.0062(6) 0.0143(6) 0.0029(6)
N3 0.0358(9) 0.0293(9) 0.0326(9) 0.0044(7) 0.0044(7) 0.0001(7)
N17 0.0292(9) 0.0257(9) 0.0314(8) 0.0020(7) 0.0051(7) -0.0014(7)
N18 0.0329(9) 0.0255(9) 0.0309(9) 0.0049(7) 0.0069(7) 0.0006(7)
C1 0.0262(10) 0.0268(11) 0.0307(10) -0.0015(8) 0.0051(8) -0.0029(8)
C3 0.0288(10) 0.0279(11) 0.0385(11) 0.0050(8) 0.0057(8) -0.0027(8)
C4 0.0287(10) 0.0235(10) 0.0336(10) 0.0019(8) 0.0028(8) -0.0018(8)
C5 0.0285(10) 0.0215(10) 0.0333(10) 0.0001(8) 0.0033(8) -0.0006(8)
C6 0.0274(10) 0.0216(10) 0.0313(10) 0.0010(8) 0.0033(8) -0.0013(8)
C7 0.0356(11) 0.0282(11) 0.0340(10) 0.0025(8) 0.0067(8) 0.0013(8)
C8 0.0308(10) 0.0272(11) 0.0296(10) -0.0012(8) 0.0043(8) 0.0006(8)
C9 0.0314(11) 0.0349(12) 0.0369(11) 0.0004(9) 0.0073(9) 0.0032(9)
C10 0.0267(10) 0.0325(11) 0.0366(11) 0.0011(8) 0.0090(8) -0.0030(9)
C11 0.0438(12) 0.0333(12) 0.0317(10) 0.0068(9) 0.0066(9) 0.0016(9)
C12 0.0384(11) 0.0307(11) 0.0322(10) 0.0075(9) 0.0124(8) -0.0003(8)
C13 0.0415(12) 0.0294(11) 0.0368(11) 0.0052(9) 0.0135(9) 0.0029(9)
C16 0.0288(10) 0.0280(11) 0.0317(10) -0.0034(8) 0.0070(8) -0.0022(8)

loop_
_atom_type_symbol
_atom_type_description
_atom_type_scat_dispersion_real
_atom_type_scat_dispersion_imag
_atom_type_scat_source
C C 0.0181 0.0091
;
International Tables for Crystallography
(1992, Vol. C, Tables 4.2.6.8 and 6.1.1.4)
;
H H 0.0000 0.0000
;
International Tables for Crystallography
(1992, Vol. C, Table 6.1.1.4)
;
N N 0.0311 0.0180
;
International Tables for Crystallography
(1992, Vol. C, Tables 4.2.6.8 and 6.1.1.4)
;
F F 0.0727 0.0534
;
International Tables for Crystallography
(1992, Vol. C, Tables 4.2.6.8 and 6.1.1.4)
;

loop_
_geom_angle_atom_site_label_1
_geom_angle_atom_site_label_2
_geom_angle_atom_site_label_3
_geom_angle
_geom_angle_publ_flag
C4 N3 C11 118.41(17) yes
C5 N17 C6 116.98(17) yes
C4 N18 C6 122.21(17) yes
C4 N18 C12 119.24(15) yes
C6 N18 C12 118.54(15) yes
C6 C1 C10 117.98(16) yes
C6 C1 C16 116.30(16) yes
C10 C1 C16 125.71(18) yes
C4 C3 C10 122.76(18) yes
N3 C4 N18 125.31(19) yes
N3 C4 C3 118.52(17) yes
N18 C4 C3 116.16(16) yes
N17 C5 C7 114.34(17) yes
N17 C5 C8 125.20(17) yes
C7 C5 C8 120.34(16) yes
N17 C6 N18 115.86(17) yes
N17 C6 C1 123.78(16) yes
N18 C6 C1 120.35(16) yes
F1 C7 F3 106.96(15) yes
F1 C7 F4 106.56(17) yes
F1 C7 C5 113.22(15) yes
F3 C7 F4 106.24(14) yes
F3 C7 C5 112.10(17) yes
F4 C7 C5 111.33(15) yes
C5 C8 C16 117.09(16) yes
F2 C9 F5 106.33(15) yes
F2 C9 F15 106.85(16) yes
F2 C9 C16 112.58(16) yes
F5 C9 F15 106.50(16) yes
F5 C9 C16 111.73(17) yes
F15 C9 C16 112.43(15) yes
C1 C10 C3 120.50(19) yes
N3 C11 C13 112.38(16) yes
N18 C12 C13 109.43(16) yes
C11 C13 C12 109.14(17) yes
C1 C16 C8 120.62(18) yes
C1 C16 C9 120.05(17) yes
C8 C16 C9 119.33(16) yes
C4 C3 H3 118.626 no
C10 C3 H3 118.613 no
C5 C8 H8 121.453 no
C16 C8 H8 121.454 no
C1 C10 H10 119.752 no
C3 C10 H10 119.745 no
N3 C11 H11A 109.125 no
N3 C11 H11B 109.131 no
C13 C11 H11A 109.127 no
C13 C11 H11B 109.120 no
H11A C11 H11B 107.850 no
N18 C12 H12A 109.798 no
N18 C12 H12B 109.795 no
C13 C12 H12A 109.782 no
C13 C12 H12B 109.781 no
H12A C12 H12B 108.240 no
C11 C13 H13A 109.852 no
C11 C13 H13B 109.854 no
C12 C13 H13A 109.854 no
C12 C13 H13B 109.853 no
H13A C13 H13B 108.277 no

loop_
_geom_bond_atom_site_label_1
_geom_bond_atom_site_label_2
_geom_bond_distance
_geom_bond_publ_flag
F1 C7 1.333(3) yes
F2 C9 1.338(3) yes
F3 C7 1.343(3) yes
F4 C7 1.346(2) yes
F5 C9 1.349(3) yes
F15 C9 1.339(3) yes
N3 C4 1.289(3) yes
N3 C11 1.459(3) yes
N17 C5 1.338(3) yes
N17 C6 1.338(3) yes
N18 C4 1.406(3) yes
N18 C6 1.388(3) yes
N18 C12 1.476(3) yes
C1 C6 1.417(3) yes
C1 C10 1.443(3) yes
C1 C16 1.400(3) yes
C3 C4 1.450(3) yes
C3 C10 1.337(3) yes
C5 C7 1.503(3) yes
C5 C8 1.375(3) yes
C8 C16 1.394(3) yes
C9 C16 1.498(3) yes
C11 C13 1.514(3) yes
C12 C13 1.519(3) yes
C3 H3 0.930 no
C8 H8 0.930 no
C10 H10 0.930 no
C11 H11A 0.970 no
C11 H11B 0.970 no
C12 H12A 0.970 no
C12 H12B 0.970 no
C13 H13A 0.970 no
C13 H13B 0.970 no

loop_
_geom_contact_atom_site_label_1
_geom_contact_atom_site_label_2
_geom_contact_distance
_geom_contact_publ_flag
_geom_contact_site_symmetry_2
F1 N17 2.6693(19) no .
F1 C8 3.588(3) no .
F2 C8 2.695(3) no .
F3 N17 3.5077(18) no .
F3 C8 2.776(3) no .
F4 N17 3.0650(17) no .
F4 C8 3.184(3) no .
F5 C1 2.956(3) no .
F5 C8 3.435(3) no .
F5 C10 3.013(3) no .
F15 C1 2.983(3) no .
F15 C8 3.424(3) no .
F15 C10 3.065(3) no .
N3 C10 3.587(3) no .
N3 C12 2.882(3) no .
N17 C12 2.679(3) no .
N17 C16 2.785(3) no .
N18 C5 3.531(3) no .
N18 C10 2.797(3) no .
N18 C11 2.799(3) no .
C1 C4 2.854(3) no .
C1 C5 2.733(3) no .
C3 C6 2.789(3) no .
C4 C13 2.739(3) no .
C6 C8 2.738(3) no .
C9 C10 2.995(3) no .
F1 N17 3.3820(19) no 1_565
F1 N18 3.2575(18) no 1_565
F1 C6 3.351(2) no 1_565
F1 C12 3.262(2) no 1_565
F1 C12 3.197(3) no 3_666
F1 C13 3.541(2) no 1_565
F1 C13 3.341(3) no 3_666
F2 F4 3.1086(16) no 2_645
F2 F5 3.0573(17) no 1_565
F2 F15 3.5155(17) no 2_755
F2 C11 3.432(3) no 4_554
F3 F4 3.5921(16) no 1_565
F3 F4 3.2040(17) no 2_655
F3 N17 3.3007(18) no 1_565
F3 C1 3.433(2) no 1_565
F3 C5 3.359(2) no 1_565
F3 C6 3.2984(19) no 1_565
F3 C8 3.506(3) no 1_565
F3 C8 3.2080(19) no 2_655
F3 C16 3.514(3) no 1_565
F4 F2 3.1086(16) no 2_655
F4 F3 3.5921(16) no 1_545
F4 F3 3.2040(17) no 2_645
F4 F5 2.9878(14) no 2_655
F4 C8 3.559(2) no 2_655
F4 C9 3.373(2) no 2_655
F4 C13 3.473(3) no 3_656
F4 C16 3.5607(19) no 2_655
F5 F2 3.0573(17) no 1_545
F5 F4 2.9878(14) no 2_645
F5 F15 2.9020(17) no 2_745
F5 C11 3.463(3) no 4_544
F15 F2 3.5155(17) no 2_745
F15 F5 2.9020(17) no 2_755
F15 F15 3.2579(18) no 2_745
F15 F15 3.2579(18) no 2_755
F15 C11 3.469(2) no 3_756
N3 C3 3.345(3) no 3_746
N3 C10 3.564(3) no 3_756
N17 F1 3.3820(19) no 1_545
N17 F3 3.3007(18) no 1_545
N17 C4 3.504(3) no 1_565
N18 F1 3.2575(18) no 1_545
C1 F3 3.433(2) no 1_545
C3 N3 3.345(3) no 3_746
C4 N17 3.504(3) no 1_545
C5 F3 3.359(2) no 1_545
C6 F1 3.351(2) no 1_545
C6 F3 3.2984(19) no 1_545
C8 F3 3.506(3) no 1_545
C8 F3 3.2080(19) no 2_645
C8 F4 3.559(2) no 2_645
C8 C10 3.496(3) no 1_565
C9 F4 3.373(2) no 2_645
C10 N3 3.564(3) no 3_756
C10 C8 3.496(3) no 1_545
C11 F2 3.432(3) no 4_555
C11 F5 3.463(3) no 4_545
C11 F15 3.469(2) no 3_756
C12 F1 3.262(2) no 1_545
C12 F1 3.197(3) no 3_666
C13 F1 3.541(2) no 1_545
C13 F1 3.341(3) no 3_666
C13 F4 3.473(3) no 3_656
C16 F3 3.514(3) no 1_545
C16 F4 3.5607(19) no 2_645
F2 H8 2.3776 no .
F3 H8 2.5090 no .
F4 H8 3.2784 no .
F5 H10 2.5277 no .
F15 H10 2.5828 no .
N3 H3 2.5307 no .
N3 H12B 3.2600 no .
N3 H13A 3.2963 no .
N3 H13B 2.7108 no .
N17 H8 3.2378 no .
N17 H12A 2.3567 no .
N17 H12B 2.9287 no .
N18 H3 3.2626 no .
N18 H11A 3.1313 no .
N18 H13A 3.2813 no .
N18 H13B 2.7020 no .
C1 H3 3.2509 no .
C1 H8 3.2725 no .
C4 H10 3.2831 no .
C4 H11A 2.8093 no .
C4 H11B 3.1070 no .
C4 H12A 3.2254 no .
C4 H12B 2.9577 no .
C4 H13B 2.9135 no .
C6 H10 3.2926 no .
C6 H12A 2.5668 no .
C6 H12B 2.8597 no .
C7 H8 2.6692 no .
C9 H8 2.6632 no .
C9 H10 2.7037 no .
C11 H12A 3.3111 no .
C11 H12B 2.7210 no .
C12 H11A 2.6878 no .
C12 H11B 3.3099 no .
C16 H10 2.7413 no .
H3 H10 2.2440 no .
H11A H12A 3.5874 no .
H11A H12B 2.5789 no .
H11A H13A 2.3217 no .
H11A H13B 2.8295 no .
H11B H13A 2.3591 no .
H11B H13B 2.3289 no .
H12A H13A 2.3966 no .
H12A H13B 2.3215 no .
H12B H13A 2.3208 no .
H12B H13B 2.8375 no .
F1 H12A 2.7396 no 1_565
F1 H12A 2.8379 no 3_666
F1 H12B 3.0027 no 3_666
F1 H13A 3.4431 no 3_656
F1 H13A 2.6780 no 3_666
F1 H13B 2.9133 no 1_565
F1 H13B 3.1524 no 3_656
F2 H11A 2.6642 no 4_554
F2 H11B 3.1640 no 4_544
F2 H13A 3.1860 no 4_554
F3 H8 2.7526 no 2_655
F3 H13A 3.4828 no 3_666
F4 H8 3.1433 no 2_645
F4 H8 3.3978 no 2_655
F4 H11B 3.2886 no 3_656
F4 H13A 2.8091 no 3_656
F4 H13B 3.4737 no 3_656
F5 H8 3.0351 no 1_545
F5 H11A 3.2431 no 4_544
F5 H11B 2.8060 no 4_544
F15 H10 3.3982 no 1_565
F15 H11A 2.8792 no 3_756
F15 H11B 3.2966 no 3_756
N3 H3 2.4167 no 3_746
N3 H12B 3.0437 no 1_545
N17 H13A 3.4812 no 3_656
N17 H13B 3.1909 no 1_565
C1 H3 3.5025 no 1_565
C3 H3 3.2621 no 3_746
C4 H3 3.2434 no 3_746
C7 H13A 3.5213 no 3_656
C7 H13A 3.5519 no 3_666
C9 H11B 3.5631 no 4_544
C10 H11A 3.3231 no 3_756
C11 H3 3.4309 no 3_746
C11 H12B 2.8932 no 1_545
C12 H11B 3.3558 no 1_565
C12 H12A 3.3708 no 3_656
C12 H13B 3.1608 no 1_565
C13 H12A 3.3002 no 3_656
C13 H12B 3.1000 no 1_545
H3 N3 2.4167 no 3_746
H3 C1 3.5025 no 1_545
H3 C3 3.2621 no 3_746
H3 C4 3.2434 no 3_746
H3 C11 3.4309 no 3_746
H3 H3 2.6490 no 3_746
H3 H11B 3.3498 no 3_746
H8 F3 2.7526 no 2_645
H8 F4 3.3978 no 2_645
H8 F4 3.1433 no 2_655
H8 F5 3.0351 no 1_565
H10 F15 3.3982 no 1_545
H10 H11A 2.8452 no 3_756
H11A F2 2.6642 no 4_555
H11A F5 3.2431 no 4_545
H11A F15 2.8792 no 3_756
H11A C10 3.3231 no 3_756
H11A H10 2.8452 no 3_756
H11A H11B 3.5729 no 1_565
H11B F2 3.1640 no 4_545
H11B F4 3.2886 no 3_656
H11B F5 2.8060 no 4_545
H11B F15 3.2966 no 3_756
H11B C9 3.5631 no 4_545
H11B C12 3.3558 no 1_545
H11B H3 3.3498 no 3_746
H11B H11A 3.5729 no 1_545
H11B H12B 2.3873 no 1_545
H12A F1 2.7396 no 1_545
H12A F1 2.8379 no 3_666
H12A C12 3.3708 no 3_656
H12A C13 3.3002 no 3_656
H12A H12A 2.6450 no 3_656
H12A H13A 3.0820 no 3_656
H12A H13B 2.9812 no 1_565
H12A H13B 2.9936 no 3_656
H12B F1 3.0027 no 3_666
H12B N3 3.0437 no 1_565
H12B C11 2.8932 no 1_565
H12B C13 3.1000 no 1_565
H12B H11B 2.3873 no 1_565
H12B H13A 3.5676 no 1_565
H12B H13B 2.4942 no 1_565
H13A F1 3.4431 no 3_656
H13A F1 2.6780 no 3_666
H13A F2 3.1860 no 4_555
H13A F3 3.4828 no 3_666
H13A F4 2.8091 no 3_656
H13A N17 3.4812 no 3_656
H13A C7 3.5213 no 3_656
H13A C7 3.5519 no 3_666
H13A H12A 3.0820 no 3_656
H13A H12B 3.5676 no 1_545
H13B F1 2.9133 no 1_545
H13B F1 3.1524 no 3_656
H13B F4 3.4737 no 3_656
H13B N17 3.1909 no 1_545
H13B C12 3.1608 no 1_545
H13B H12A 2.9812 no 1_545
H13B H12A 2.9936 no 3_656
H13B H12B 2.4942 no 1_545

loop_
_geom_torsion_atom_site_label_1
_geom_torsion_atom_site_label_2
_geom_torsion_atom_site_label_3
_geom_torsion_atom_site_label_4
_geom_torsion
_geom_torsion_publ_flag
C4 N3 C11 C13 29.7(3) no
C11 N3 C4 N18 0.2(3) no
C11 N3 C4 C3 179.56(14) no
C5 N17 C6 N18 -178.39(13) no
C5 N17 C6 C1 0.4(3) no
C6 N17 C5 C7 175.05(13) no
C6 N17 C5 C8 -1.1(3) no
C4 N18 C6 N17 -179.31(14) no
C4 N18 C6 C1 1.9(3) no
C6 N18 C4 N3 176.95(15) no
C6 N18 C4 C3 -2.5(3) no
C4 N18 C12 C13 -25.4(2) no
C12 N18 C4 N3 -2.1(3) no
C12 N18 C4 C3 178.51(13) no
C6 N18 C12 C13 155.51(13) no
C12 N18 C6 N17 -0.3(2) no
C12 N18 C6 C1 -179.08(13) no
C6 C1 C10 C3 -0.5(3) no
C10 C1 C6 N17 -179.05(14) no
C10 C1 C6 N18 -0.3(3) no
C6 C1 C16 C8 0.5(3) no
C6 C1 C16 C9 -179.10(14) no
C16 C1 C6 N17 -0.1(3) no
C16 C1 C6 N18 178.58(14) no
C10 C1 C16 C8 179.32(15) no
C10 C1 C16 C9 -0.3(3) no
C16 C1 C10 C3 -179.27(16) no
C4 C3 C10 C1 -0.2(3) no
C10 C3 C4 N3 -177.81(16) no
C10 C3 C4 N18 1.6(3) no
N17 C5 C7 F1 32.5(3) no
N17 C5 C7 F3 153.65(14) no
N17 C5 C7 F4 -87.49(18) no
N17 C5 C8 C16 1.4(3) no
C7 C5 C8 C16 -174.48(14) no
C8 C5 C7 F1 -151.15(16) no
C8 C5 C7 F3 -30.0(3) no
C8 C5 C7 F4 88.8(2) no
C5 C8 C16 C1 -1.1(3) no
C5 C8 C16 C9 178.53(14) no
F2 C9 C16 C1 178.13(13) no
F2 C9 C16 C8 -1.5(3) no
F5 C9 C16 C1 58.6(2) no
F5 C9 C16 C8 -121.05(16) no
F15 C9 C16 C1 -61.1(3) no
F15 C9 C16 C8 119.26(16) no
N3 C11 C13 C12 -56.0(2) no
N18 C12 C13 C11 52.34(18) no
